data_7239578
loop_
_publ_author_name
'Connell, Arthur'
'Holliman, Peter J.'
'Davies, Matthew L.'
'Gwenin, Christopher D.'
'Weiss, Sophie'
'Pitak, Mateusz B.'
'Horton, Peter N.'
'Coles, Simon J.'
'Cooke, Graeme'

_publ_section_title
;
 A study of dye anchoring points in half-squarylium dyes for
 dye-sensitized solar cells
;
_journal_issue 11
_journal_name_full 'J. Mater. Chem. A'
_journal_page_first 4055
_journal_paper_doi 10.1039/C3TA15278B
_journal_volume 2
_journal_year 2014
_chemical_formula_sum 'C104 H130 N4 O20'
_chemical_formula_weight 1756.12
_space_group_crystal_system triclinic
_space_group_IT_number 2
_space_group_name_Hall '-P 1'
_space_group_name_H-M_alt 'P -1'
_atom_sites_solution_hydrogens geom
_atom_sites_solution_primary direct
_atom_sites_solution_secondary difmap
_audit_creation_method SHELXL-97
_cell_angle_alpha 78.372(3)
_cell_angle_beta 80.234(3)
_cell_angle_gamma 77.874(3)
_cell_formula_units_Z 2
_cell_length_a 10.8885(8)
_cell_length_b 17.3070(11)
_cell_length_c 27.892(2)
_cell_measurement_temperature 100(2)
_cell_measurement_theta_max 27.5
_cell_measurement_theta_min 2.3
_cell_volume 4988.8(6)
_computing_cell_refinement 'CrystalClear-SM Expert 3.1 b27 (Rigaku, 2012)'
_computing_data_collection 'CrystalClear-SM Expert 3.1 b27 (Rigaku, 2012)'
_computing_data_reduction 'CrystalClear-SM Expert 3.1 b27 (Rigaku, 2012)'
_computing_structure_refinement 'SHELXL-97 (Sheldrick, 2008)'
_computing_structure_solution 'SHELXL-97 (Sheldrick, 2008)'
_diffrn_ambient_temperature 100(2)
_diffrn_detector CCD
_diffrn_detector_area_resol_mean 28.5714
_diffrn_measured_fraction_theta_full 0.981
_diffrn_measured_fraction_theta_max 0.981
_diffrn_measurement_device
;
AFC12 (Right): Kappa 3 circle
;
_diffrn_measurement_device_type
;
Rigaku Saturn724+ (2x2 bin mode)
;
_diffrn_measurement_method 'profile data from \w-scans'
_diffrn_measurement_specimen_support Mitegen
_diffrn_radiation_monochromator Confocal
_diffrn_radiation_type 'Mo K\a'
_diffrn_radiation_wavelength 0.71075
_diffrn_reflns_av_R_equivalents 0.0964
_diffrn_reflns_av_sigmaI/netI 0.1016
_diffrn_reflns_limit_h_max 12
_diffrn_reflns_limit_h_min -12
_diffrn_reflns_limit_k_max 19
_diffrn_reflns_limit_k_min -20
_diffrn_reflns_limit_l_max 33
_diffrn_reflns_limit_l_min -33
_diffrn_reflns_number 47382
_diffrn_reflns_theta_full 25.03
_diffrn_reflns_theta_max 25.03
_diffrn_reflns_theta_min 3.03
_diffrn_source 'Rotating Anode'
_diffrn_source_current 55.0
_diffrn_source_power 2.5
_diffrn_source_voltage 45.0
_exptl_absorpt_coefficient_mu 0.080
_exptl_absorpt_correction_T_max 0.9976
_exptl_absorpt_correction_T_min 0.9701
_exptl_absorpt_correction_type multi-scan
_exptl_absorpt_process_details 'CrystalClear-SM Expert 3.1 b27 (Rigaku, 2012)'
_exptl_crystal_colour yellow
_exptl_crystal_density_diffrn 1.169
_exptl_crystal_density_method 'not measured'
_exptl_crystal_description shard
_exptl_crystal_F_000 1884
_exptl_crystal_size_max 0.38
_exptl_crystal_size_mid 0.15
_exptl_crystal_size_min 0.03
_refine_diff_density_max 1.222
_refine_diff_density_min -0.468
_refine_diff_density_rms 0.122
_refine_ls_extinction_method none
_refine_ls_goodness_of_fit_ref 0.965
_refine_ls_hydrogen_treatment constr
_refine_ls_matrix_type full
_refine_ls_number_parameters 1259
_refine_ls_number_reflns 17294
_refine_ls_number_restraints 1444
_refine_ls_restrained_S_all 0.978
_refine_ls_R_factor_all 0.1697
_refine_ls_R_factor_gt 0.1066
_refine_ls_shift/su_max 0.000
_refine_ls_shift/su_mean 0.000
_refine_ls_structure_factor_coef Fsqd
_refine_ls_weighting_details 'calc w=1/[\s^2^(Fo^2^)+(0.2000P)^2^+0.0000P] where P=(Fo^2^+2Fc^2^)/3'
_refine_ls_weighting_scheme calc
_refine_ls_wR_factor_gt 0.2603
_refine_ls_wR_factor_ref 0.3071
_reflns_number_gt 9296
_reflns_number_total 17294
_reflns_threshold_expression >2\s(I)
_cod_data_source_file c3ta15278b.txt
_cod_data_source_block 12b
_cod_database_code 7239578

loop_
_symmetry_equiv_pos_as_xyz
'x, y, z'
'-x, -y, -z'

loop_
_atom_site_label
_atom_site_type_symbol
_atom_site_fract_x
_atom_site_fract_y
_atom_site_fract_z
_atom_site_U_iso_or_equiv
_atom_site_adp_type
_atom_site_occupancy
_atom_site_symmetry_multiplicity
_atom_site_calc_flag
_atom_site_refinement_flags
_atom_site_disorder_assembly
_atom_site_disorder_group
C1 C -0.6679(4) 0.2473(2) 0.37752(14) 0.0167(8) Uani 1 1 d U . .
C2 C -0.7962(4) 0.2568(2) 0.37400(14) 0.0197(9) Uani 1 1 d U . .
H2 H -0.8527 0.2322 0.3994 0.024 Uiso 1 1 calc R . .
C3 C -0.8372(4) 0.3042(3) 0.33128(15) 0.0247(10) Uani 1 1 d U . .
H3 H -0.9245 0.3127 0.3276 0.030 Uiso 1 1 calc R . .
C4 C -0.7548(4) 0.3396(3) 0.29366(15) 0.0233(9) Uani 1 1 d U . .
C5 C -0.6239(4) 0.3253(2) 0.29733(15) 0.0215(9) Uani 1 1 d U . .
H5 H -0.5665 0.3476 0.2712 0.026 Uiso 1 1 calc R . .
C6 C -0.5808(4) 0.2783(2) 0.33971(14) 0.0174(8) Uani 1 1 d U . .
C7 C -0.4504(4) 0.2569(2) 0.35543(14) 0.0163(8) Uani 1 1 d U . .
C8 C -0.4783(4) 0.2167(2) 0.40938(13) 0.0137(8) Uani 1 1 d U . .
C9 C -0.3913(4) 0.3321(2) 0.34964(15) 0.0191(9) Uani 1 1 d U . .
H9A H -0.3764 0.3553 0.3145 0.029 Uiso 1 1 calc R . .
H9B H -0.3107 0.3174 0.3633 0.029 Uiso 1 1 calc R . .
H9C H -0.4494 0.3716 0.3674 0.029 Uiso 1 1 calc R . .
C10 C -0.3621(4) 0.1962(3) 0.32534(14) 0.0232(9) Uani 1 1 d U . .
H10A H -0.4004 0.1487 0.3287 0.035 Uiso 1 1 calc R . .
H10B H -0.2799 0.1805 0.3378 0.035 Uiso 1 1 calc R . .
H10C H -0.3500 0.2211 0.2905 0.035 Uiso 1 1 calc R . .
C12 C -0.8071(4) 0.3949(3) 0.25104(16) 0.0292(11) Uani 1 1 d U . .
C1A C -0.6683(4) 0.1733(2) 0.46527(14) 0.0161(8) Uani 1 1 d U . .
H1A1 H -0.7609 0.1924 0.4662 0.019 Uiso 1 1 calc R . .
H1A2 H -0.6409 0.1914 0.4926 0.019 Uiso 1 1 calc R . .
C2A C -0.6407(4) 0.0812(2) 0.47341(15) 0.0220(9) Uani 1 1 d U . .
H2A1 H -0.6632 0.0632 0.4451 0.026 Uiso 1 1 calc R . .
H2A2 H -0.5487 0.0620 0.4745 0.026 Uiso 1 1 calc R . .
C3A C -0.7134(4) 0.0438(3) 0.52074(16) 0.0248(10) Uani 1 1 d U . .
H3A1 H -0.7043 -0.0142 0.5204 0.030 Uiso 1 1 calc R . .
H3A2 H -0.8044 0.0676 0.5206 0.030 Uiso 1 1 calc R . .
C4A C -0.6741(5) 0.0534(3) 0.56899(15) 0.0289(10) Uani 1 1 d U . .
H4A1 H -0.6707 0.1105 0.5678 0.035 Uiso 1 1 calc R . .
H4A2 H -0.5881 0.0217 0.5724 0.035 Uiso 1 1 calc R . .
C5A C -0.7662(5) 0.0255(3) 0.61419(16) 0.0323(11) Uani 1 1 d U . .
H5A1 H -0.8525 0.0559 0.6098 0.039 Uiso 1 1 calc R . .
H5A2 H -0.7676 -0.0319 0.6154 0.039 Uiso 1 1 calc R . .
C6A C -0.7352(6) 0.0355(3) 0.66324(18) 0.0445(13) Uani 1 1 d U . .
H6A1 H -0.7238 0.0916 0.6607 0.053 Uiso 1 1 calc R . .
H6A2 H -0.6533 0.0002 0.6695 0.053 Uiso 1 1 calc R . .
C7A C -0.8336(7) 0.0169(4) 0.7073(2) 0.0645(18) Uani 1 1 d U . .
H7A1 H -0.8502 -0.0376 0.7085 0.077 Uiso 1 1 calc R . .
H7A2 H -0.7989 0.0168 0.7379 0.077 Uiso 1 1 calc R . .
C8A C -0.9560(8) 0.0750(6) 0.7060(3) 0.092(3) Uani 1 1 d U . .
H8A1 H -0.9423 0.1280 0.7089 0.139 Uiso 1 1 calc R . .
H8A2 H -1.0178 0.0568 0.7336 0.139 Uiso 1 1 calc R . .
H8A3 H -0.9881 0.0784 0.6748 0.139 Uiso 1 1 calc R . .
C11 C -0.4022(4) 0.1894(2) 0.44593(14) 0.0174(8) Uani 1 1 d U . .
H11 H -0.4449 0.1668 0.4765 0.021 Uiso 1 1 calc R . .
C1S C -0.2726(4) 0.1883(2) 0.44703(14) 0.0163(8) Uani 1 1 d U . .
C2S C -0.1510(4) 0.2070(2) 0.41604(14) 0.0187(9) Uani 1 1 d U . .
C3S C -0.0860(4) 0.1753(2) 0.46241(14) 0.0160(8) Uani 1 1 d U . .
C4S C -0.2079(4) 0.1606(2) 0.48864(14) 0.0147(8) Uani 1 1 d U . .
C5S C -0.1737(4) 0.1087(3) 0.57200(16) 0.0275(10) Uani 1 1 d U . .
H5S1 H -0.2243 0.1071 0.6051 0.033 Uiso 1 1 calc R . .
H5S2 H -0.1178 0.1486 0.5680 0.033 Uiso 1 1 calc R . .
C6S C -0.0943(5) 0.0273(3) 0.56790(18) 0.0390(12) Uani 1 1 d U . .
H6S1 H -0.1494 -0.0103 0.5669 0.059 Uiso 1 1 calc R . .
H6S2 H -0.0480 0.0081 0.5965 0.059 Uiso 1 1 calc R . .
H6S3 H -0.0338 0.0311 0.5376 0.059 Uiso 1 1 calc R . .
C301 C 0.6578(4) 0.6726(2) 0.45759(14) 0.0149(8) Uani 1 1 d U B .
C302 C 0.5302(4) 0.6806(2) 0.45378(14) 0.0180(9) Uani 1 1 d U . .
H302 H 0.4727 0.6599 0.4805 0.022 Uiso 1 1 calc R . .
C303 C 0.4905(4) 0.7203(2) 0.40873(14) 0.0191(9) Uani 1 1 d U . .
H303 H 0.4041 0.7269 0.4043 0.023 Uiso 1 1 calc R . .
C304 C 0.5764(4) 0.7505(2) 0.37012(14) 0.0195(9) Uani 1 1 d U . .
C305 C 0.7043(4) 0.7393(2) 0.37500(15) 0.0181(9) Uani 1 1 d U . .
H305 H 0.7632 0.7577 0.3481 0.022 Uiso 1 1 calc R . .
C306 C 0.7441(4) 0.7012(2) 0.41941(14) 0.0158(8) Uani 1 1 d U . .
C307 C 0.8752(4) 0.6852(2) 0.43644(13) 0.0138(8) Uani 1 1 d U . .
C308 C 0.8439(4) 0.6475(2) 0.49108(14) 0.0147(8) Uani 1 1 d U B .
C309 C 0.9240(4) 0.7638(2) 0.43085(14) 0.0168(8) Uani 1 1 d U . .
H30A H 1.0063 0.7527 0.4430 0.025 Uiso 1 1 calc R . .
H30B H 0.8634 0.8003 0.4500 0.025 Uiso 1 1 calc R . .
H30C H 0.9333 0.7888 0.3960 0.025 Uiso 1 1 calc R . .
C310 C 0.9719(4) 0.6250(2) 0.40951(14) 0.0193(9) Uani 1 1 d U . .
H31A H 0.9426 0.5736 0.4159 0.029 Uiso 1 1 calc R . .
H31B H 1.0539 0.6173 0.4214 0.029 Uiso 1 1 calc R . .
H31C H 0.9809 0.6455 0.3739 0.029 Uiso 1 1 calc R . .
C312 C 0.5266(4) 0.7960(3) 0.32446(15) 0.0239(10) Uani 1 1 d U . .
C1E C 0.6542(4) 0.6037(2) 0.54647(13) 0.0147(8) Uani 1 1 d U B .
H1E1 H 0.5621 0.6249 0.5482 0.018 Uiso 1 1 calc R . .
H1E2 H 0.6849 0.6181 0.5743 0.018 Uiso 1 1 calc R . .
C2E C 0.6771(4) 0.5126(2) 0.55148(14) 0.0205(9) Uani 1 1 d DU . .
H2E1 H 0.7688 0.4925 0.5433 0.025 Uiso 1 1 calc R A 1
H2E2 H 0.6323 0.4982 0.5274 0.025 Uiso 1 1 calc R A 1
C3E C 0.6316(8) 0.4712(7) 0.6037(3) 0.0212(17) Uani 0.743(9) 1 d PDU B 1
H3E1 H 0.5402 0.4923 0.6119 0.025 Uiso 0.743(9) 1 calc PR B 1
H3E2 H 0.6411 0.4131 0.6036 0.025 Uiso 0.743(9) 1 calc PR B 1
C4E C 0.7019(10) 0.4822(7) 0.6442(3) 0.032(2) Uani 0.743(9) 1 d PDU B 1
H4E1 H 0.7938 0.4746 0.6321 0.039 Uiso 0.743(9) 1 calc PR B 1
H4E2 H 0.6746 0.5381 0.6502 0.039 Uiso 0.743(9) 1 calc PR B 1
C5E C 0.6817(10) 0.4262(6) 0.6927(3) 0.067(3) Uani 0.743(9) 1 d PDU B 1
H5E1 H 0.7072 0.3703 0.6865 0.081 Uiso 0.743(9) 1 calc PR B 1
H5E2 H 0.7388 0.4337 0.7148 0.081 Uiso 0.743(9) 1 calc PR B 1
C6E C 0.5525(12) 0.4361(7) 0.7184(5) 0.107(4) Uani 0.743(9) 1 d PDU B 1
H6E1 H 0.4954 0.4249 0.6976 0.129 Uiso 0.743(9) 1 calc PR B 1
H6E2 H 0.5245 0.4925 0.7235 0.129 Uiso 0.743(9) 1 calc PR B 1
C7E C 0.5421(13) 0.3792(11) 0.7695(4) 0.122(5) Uani 0.743(9) 1 d PDU B 1
H7E1 H 0.5611 0.3224 0.7649 0.147 Uiso 0.743(9) 1 calc PR B 1
H7E2 H 0.6022 0.3872 0.7901 0.147 Uiso 0.743(9) 1 calc PR B 1
C8E C 0.4075(14) 0.4008(11) 0.7933(5) 0.144(5) Uani 0.743(9) 1 d PDU B 1
H8E1 H 0.3952 0.3661 0.8255 0.216 Uiso 0.743(9) 1 calc PR B 1
H8E2 H 0.3492 0.3934 0.7721 0.216 Uiso 0.743(9) 1 calc PR B 1
H8E3 H 0.3906 0.4570 0.7978 0.216 Uiso 0.743(9) 1 calc PR B 1
C3F C 0.601(3) 0.472(2) 0.5988(8) 0.0212(17) Uani 0.257(9) 1 d PDU B 2
H3F1 H 0.5119 0.5010 0.6020 0.025 Uiso 0.257(9) 1 calc PR B 2
H3F2 H 0.6014 0.4160 0.5966 0.025 Uiso 0.257(9) 1 calc PR B 2
C4F C 0.662(3) 0.476(3) 0.6439(9) 0.041(6) Uani 0.257(9) 1 d PDU B 2
H4F1 H 0.6771 0.5311 0.6406 0.049 Uiso 0.257(9) 1 calc PR B 2
H4F2 H 0.7461 0.4403 0.6415 0.049 Uiso 0.257(9) 1 calc PR B 2
C5F C 0.594(3) 0.4530(15) 0.6967(9) 0.068(5) Uani 0.257(9) 1 d PDU B 2
H5F1 H 0.6401 0.4667 0.7208 0.082 Uiso 0.257(9) 1 calc PR B 2
H5F2 H 0.5071 0.4845 0.6997 0.082 Uiso 0.257(9) 1 calc PR B 2
C6F C 0.589(3) 0.3662(16) 0.7086(10) 0.094(7) Uani 0.257(9) 1 d PDU B 2
H6F1 H 0.6727 0.3333 0.7149 0.113 Uiso 0.257(9) 1 calc PR B 2
H6F2 H 0.5586 0.3483 0.6819 0.113 Uiso 0.257(9) 1 calc PR B 2
C7F C 0.491(4) 0.363(3) 0.7569(12) 0.144(5) Uani 0.257(9) 1 d PDU B 2
H7F1 H 0.4060 0.3903 0.7482 0.172 Uiso 0.257(9) 1 calc PR B 2
H7F2 H 0.4859 0.3063 0.7709 0.172 Uiso 0.257(9) 1 calc PR B 2
C8F C 0.525(4) 0.403(3) 0.7964(14) 0.131(12) Uani 0.257(9) 1 d PDU B 2
H8F1 H 0.5099 0.3694 0.8289 0.197 Uiso 0.257(9) 1 calc PR B 2
H8F2 H 0.4712 0.4559 0.7963 0.197 Uiso 0.257(9) 1 calc PR B 2
H8F3 H 0.6139 0.4081 0.7890 0.197 Uiso 0.257(9) 1 calc PR B 2
C311 C 0.9206(4) 0.6202(2) 0.52793(14) 0.0149(8) Uani 1 1 d U . .
H311 H 0.8795 0.5951 0.5581 0.018 Uiso 1 1 calc R . .
C41S C 1.0494(4) 0.6225(2) 0.52910(13) 0.0142(8) Uani 1 1 d U . .
C42S C 1.1679(4) 0.6471(2) 0.49967(14) 0.0154(8) Uani 1 1 d U . .
C43S C 1.2366(4) 0.6115(2) 0.54465(14) 0.0158(8) Uani 1 1 d U . .
C44S C 1.1139(4) 0.5930(2) 0.57029(14) 0.0145(8) Uani 1 1 d U . .
C45 C 1.1556(4) 0.5421(3) 0.65339(15) 0.0248(10) Uani 1 1 d DU . .
H45A H 1.2080 0.5841 0.6482 0.030 Uiso 1 1 calc R C 1
H45B H 1.1055 0.5404 0.6866 0.030 Uiso 1 1 calc R C 1
C46A C 1.2290(10) 0.4708(6) 0.6494(4) 0.047(3) Uani 0.515(12) 1 d PDU D 1
H46A H 1.2872 0.4569 0.6743 0.071 Uiso 0.515(12) 1 calc PR D 1
H46B H 1.2779 0.4734 0.6164 0.071 Uiso 0.515(12) 1 calc PR D 1
H46C H 1.1759 0.4299 0.6545 0.071 Uiso 0.515(12) 1 calc PR D 1
C46B C 1.1395(11) 0.4630(6) 0.6861(4) 0.039(3) Uani 0.485(12) 1 d PDU D 2
H46D H 1.1955 0.4513 0.7117 0.059 Uiso 0.485(12) 1 calc PR D 2
H46E H 1.1613 0.4203 0.6661 0.059 Uiso 0.485(12) 1 calc PR D 2
H46F H 1.0513 0.4661 0.7016 0.059 Uiso 0.485(12) 1 calc PR D 2
C201 C 1.2522(4) 0.0705(2) 0.08313(13) 0.0151(8) Uani 1 1 d U . .
C202 C 1.3779(4) 0.0664(2) 0.08849(14) 0.0172(8) Uani 1 1 d U . .
H202 H 1.4333 0.0927 0.0635 0.021 Uiso 1 1 calc R . .
C203 C 1.4190(4) 0.0222(3) 0.13195(14) 0.0208(9) Uani 1 1 d U . .
H203 H 1.5044 0.0181 0.1369 0.025 Uiso 1 1 calc R . .
C204 C 1.3377(4) -0.0163(2) 0.16842(14) 0.0202(9) Uani 1 1 d U . .
C205 C 1.2104(4) -0.0105(2) 0.16268(14) 0.0189(9) Uani 1 1 d U . .
H205 H 1.1546 -0.0363 0.1878 0.023 Uiso 1 1 calc R . .
C206 C 1.1679(4) 0.0336(2) 0.11955(13) 0.0155(8) Uani 1 1 d U . .
C207 C 1.0383(4) 0.0508(2) 0.10221(13) 0.0145(8) Uani 1 1 d U . .
C208 C 1.0630(3) 0.1028(2) 0.05139(13) 0.0139(8) Uani 1 1 d U . .
C209 C 0.9388(4) 0.0964(2) 0.13801(14) 0.0189(9) Uani 1 1 d U . .
H20A H 0.9262 0.0611 0.1700 0.028 Uiso 1 1 calc R . .
H20B H 0.8584 0.1132 0.1243 0.028 Uiso 1 1 calc R . .
H20C H 0.9686 0.1437 0.1425 0.028 Uiso 1 1 calc R . .
C210 C 0.9991(4) -0.0276(2) 0.09735(15) 0.0193(9) Uani 1 1 d U . .
H21A H 1.0601 -0.0534 0.0726 0.029 Uiso 1 1 calc R . .
H21B H 0.9145 -0.0153 0.0870 0.029 Uiso 1 1 calc R . .
H21C H 0.9979 -0.0638 0.1293 0.029 Uiso 1 1 calc R . .
C212 C 1.3884(4) -0.0674(3) 0.21303(15) 0.0248(10) Uani 1 1 d U . .
C1C C 1.2515(4) 0.1503(2) -0.00332(13) 0.0151(8) Uani 1 1 d U . .
H1C1 H 1.3281 0.1667 0.0032 0.018 Uiso 1 1 calc R . .
H1C2 H 1.1939 0.1992 -0.0168 0.018 Uiso 1 1 calc R . .
C2C C 1.2894(4) 0.0943(2) -0.04137(14) 0.0203(9) Uani 1 1 d U F .
H2C1 H 1.3644 0.0539 -0.0323 0.024 Uiso 1 1 calc R . .
H2C2 H 1.2193 0.0655 -0.0403 0.024 Uiso 1 1 calc R . .
C3C C 1.3204(4) 0.1378(3) -0.09403(15) 0.0289(10) Uani 1 1 d DU . .
H3C1 H 1.3916 0.1655 -0.0944 0.035 Uiso 1 1 calc R E 1
H3C2 H 1.3517 0.0966 -0.1154 0.035 Uiso 1 1 calc R E 1
C4C C 1.2169(19) 0.1989(16) -0.1179(7) 0.0281(18) Uani 0.408(9) 1 d PDU F 1
H4C1 H 1.2006 0.2490 -0.1040 0.034 Uiso 0.408(9) 1 calc PR F 1
H4C2 H 1.1373 0.1775 -0.1123 0.034 Uiso 0.408(9) 1 calc PR F 1
C5C C 1.2655(15) 0.2152(11) -0.1733(5) 0.040(4) Uani 0.408(9) 1 d PDU F 1
H5C1 H 1.3419 0.2399 -0.1789 0.049 Uiso 0.408(9) 1 calc PR F 1
H5C2 H 1.2880 0.1643 -0.1865 0.049 Uiso 0.408(9) 1 calc PR F 1
C6C C 1.1612(15) 0.2711(9) -0.1988(5) 0.046(4) Uani 0.408(9) 1 d PDU F 1
H6C1 H 1.0930 0.2407 -0.1831 0.055 Uiso 0.408(9) 1 calc PR F 1
H6C2 H 1.1500 0.3137 -0.1787 0.055 Uiso 0.408(9) 1 calc PR F 1
C7C C 1.0925(14) 0.3209(11) -0.2393(5) 0.066(4) Uani 0.408(9) 1 d PDU F 1
H7C1 H 1.1233 0.2880 -0.2655 0.079 Uiso 0.408(9) 1 calc PR F 1
H7C2 H 1.1403 0.3656 -0.2489 0.079 Uiso 0.408(9) 1 calc PR F 1
C8C C 0.9625(13) 0.3639(11) -0.2545(5) 0.058(5) Uani 0.408(9) 1 d PDU F 1
H8C1 H 0.9731 0.3891 -0.2893 0.087 Uiso 0.408(9) 1 calc PR F 1
H8C2 H 0.9254 0.4052 -0.2341 0.087 Uiso 0.408(9) 1 calc PR F 1
H8C3 H 0.9062 0.3249 -0.2497 0.087 Uiso 0.408(9) 1 calc PR F 1
C4D C 1.2008(13) 0.1925(11) -0.1129(5) 0.0281(18) Uani 0.592(9) 1 d PDU F 2
H4D1 H 1.1327 0.1603 -0.1065 0.034 Uiso 0.592(9) 1 calc PR F 2
H4D2 H 1.1732 0.2357 -0.0929 0.034 Uiso 0.592(9) 1 calc PR F 2
C5D C 1.2116(13) 0.2312(9) -0.1669(4) 0.060(4) Uani 0.592(9) 1 d PDU F 2
H5D1 H 1.2811 0.2623 -0.1731 0.072 Uiso 0.592(9) 1 calc PR F 2
H5D2 H 1.2388 0.1875 -0.1866 0.072 Uiso 0.592(9) 1 calc PR F 2
C6D C 1.0996(15) 0.2855(7) -0.1873(4) 0.073(4) Uani 0.592(9) 1 d PDU F 2
H6D1 H 1.0485 0.3164 -0.1621 0.088 Uiso 0.592(9) 1 calc PR F 2
H6D2 H 1.1274 0.3237 -0.2166 0.088 Uiso 0.592(9) 1 calc PR F 2
C7D C 1.0355(11) 0.2409(7) -0.1989(5) 0.073(4) Uani 0.592(9) 1 d PDU F 2
H7D1 H 0.9880 0.2133 -0.1693 0.088 Uiso 0.592(9) 1 calc PR F 2
H7D2 H 1.0907 0.2003 -0.2172 0.088 Uiso 0.592(9) 1 calc PR F 2
C8D C 0.9452(13) 0.2996(9) -0.2318(5) 0.086(4) Uani 0.592(9) 1 d PDU F 2
H8D1 H 0.8987 0.2694 -0.2464 0.129 Uiso 0.592(9) 1 calc PR F 2
H8D2 H 0.9941 0.3317 -0.2582 0.129 Uiso 0.592(9) 1 calc PR F 2
H8D3 H 0.8851 0.3351 -0.2119 0.129 Uiso 0.592(9) 1 calc PR F 2
C211 C 0.9837(4) 0.1373(2) 0.01642(14) 0.0163(8) Uani 1 1 d U . .
H211 H 1.0242 0.1653 -0.0128 0.020 Uiso 1 1 calc R . .
C31S C 0.8542(4) 0.1392(2) 0.01547(14) 0.0160(8) Uani 1 1 d U . .
C32S C 0.7364(4) 0.1123(2) 0.04460(14) 0.0158(8) Uani 1 1 d U . .
C33S C 0.6654(4) 0.1527(2) 0.00073(14) 0.0163(8) Uani 1 1 d U . .
C34S C 0.7856(4) 0.1781(2) -0.02426(14) 0.0157(8) Uani 1 1 d U . .
C35S C 0.7342(4) 0.2608(3) -0.09995(15) 0.0251(10) Uani 1 1 d U . .
C36S C 0.7046(5) 0.2021(3) -0.12755(18) 0.0368(12) Uani 1 1 d U . .
H36A H 0.7825 0.1782 -0.1465 0.055 Uiso 1 1 calc R . .
H36B H 0.6433 0.2301 -0.1501 0.055 Uiso 1 1 calc R . .
H36C H 0.6687 0.1598 -0.1040 0.055 Uiso 1 1 calc R . .
C101 C 0.9292(4) 0.6378(2) 0.00249(14) 0.0165(8) Uani 1 1 d U . .
C102 C 1.0537(4) 0.6378(2) 0.00866(15) 0.0188(9) Uani 1 1 d U . .
H102 H 1.1104 0.6608 -0.0174 0.023 Uiso 1 1 calc R . .
C103 C 1.0913(4) 0.6026(2) 0.05453(14) 0.0188(9) Uani 1 1 d U . .
H103 H 1.1750 0.6020 0.0604 0.023 Uiso 1 1 calc R . .
C104 C 1.0068(4) 0.5682(3) 0.09207(15) 0.0223(9) Uani 1 1 d U . .
C105 C 0.8824(4) 0.5689(3) 0.08460(15) 0.0212(9) Uani 1 1 d U . .
H105 H 0.8252 0.5459 0.1105 0.025 Uiso 1 1 calc R . .
C106 C 0.8445(4) 0.6030(2) 0.03970(14) 0.0177(8) Uani 1 1 d U . .
C107 C 0.7168(4) 0.6145(2) 0.02188(14) 0.0180(8) Uani 1 1 d U . .
C108 C 0.7430(4) 0.6631(2) -0.03032(14) 0.0175(8) Uani 1 1 d U . .
C110 C 0.6812(4) 0.5347(2) 0.01903(17) 0.0257(10) Uani 1 1 d U . .
H11A H 0.7459 0.5066 -0.0036 0.039 Uiso 1 1 calc R . .
H11B H 0.5989 0.5450 0.0069 0.039 Uiso 1 1 calc R . .
H11C H 0.6760 0.5015 0.0520 0.039 Uiso 1 1 calc R . .
C109 C 0.6131(4) 0.6617(2) 0.05490(14) 0.0186(9) Uani 1 1 d U . .
H10D H 0.6004 0.6291 0.0878 0.028 Uiso 1 1 calc R . .
H10E H 0.5338 0.6746 0.0404 0.028 Uiso 1 1 calc R . .
H10F H 0.6389 0.7114 0.0576 0.028 Uiso 1 1 calc R . .
C112 C 1.0537(4) 0.5300(3) 0.13972(16) 0.0258(10) Uani 1 1 d U . .
C1B C 0.9288(4) 0.7133(2) -0.08516(14) 0.0181(9) Uani 1 1 d U . .
H1B1 H 1.0059 0.7290 -0.0786 0.022 Uiso 1 1 calc R . .
H1B2 H 0.8706 0.7630 -0.0972 0.022 Uiso 1 1 calc R . .
C2B C 0.9655(4) 0.6615(3) -0.12554(15) 0.0235(9) Uani 1 1 d U . .
H2B1 H 0.8955 0.6332 -0.1257 0.028 Uiso 1 1 calc R . .
H2B2 H 1.0413 0.6205 -0.1181 0.028 Uiso 1 1 calc R . .
C3B C 0.9942(4) 0.7116(3) -0.17696(15) 0.0260(10) Uani 1 1 d U . .
H3B1 H 1.0568 0.7449 -0.1756 0.031 Uiso 1 1 calc R . .
H3B2 H 1.0327 0.6750 -0.2007 0.031 Uiso 1 1 calc R . .
C4B C 0.8764(5) 0.7661(3) -0.19548(15) 0.0286(10) Uani 1 1 d U . .
H4B1 H 0.8382 0.8019 -0.1712 0.034 Uiso 1 1 calc R . .
H4B2 H 0.8143 0.7322 -0.1964 0.034 Uiso 1 1 calc R . .
C5B C 0.8971(5) 0.8178(3) -0.24622(16) 0.0362(12) Uani 1 1 d U . .
H5B1 H 0.9425 0.7833 -0.2703 0.043 Uiso 1 1 calc R . .
H5B2 H 0.9509 0.8567 -0.2448 0.043 Uiso 1 1 calc R . .
C6B C 0.7719(5) 0.8635(3) -0.26367(17) 0.0357(11) Uani 1 1 d U . .
H6B1 H 0.7204 0.8238 -0.2660 0.043 Uiso 1 1 calc R . .
H6B2 H 0.7251 0.8950 -0.2382 0.043 Uiso 1 1 calc R . .
C7B C 0.7827(5) 0.9200(3) -0.31299(19) 0.0397(12) Uani 1 1 d U . .
H7B1 H 0.8256 0.9636 -0.3101 0.048 Uiso 1 1 calc R . .
H7B2 H 0.8354 0.8902 -0.3383 0.048 Uiso 1 1 calc R . .
C8B C 0.6549(5) 0.9560(3) -0.32936(19) 0.0436(13) Uani 1 1 d U . .
H8B1 H 0.6152 0.9134 -0.3351 0.065 Uiso 1 1 calc R . .
H8B2 H 0.6653 0.9947 -0.3600 0.065 Uiso 1 1 calc R . .
H8B3 H 0.6009 0.9833 -0.3036 0.065 Uiso 1 1 calc R . .
C111 C 0.6646(4) 0.6948(2) -0.06618(14) 0.0198(9) Uani 1 1 d U . .
H111 H 0.7052 0.7217 -0.0958 0.024 Uiso 1 1 calc R . .
C21S C 0.5340(4) 0.6949(2) -0.06721(14) 0.0199(9) Uani 1 1 d U . .
C22S C 0.4165(4) 0.6712(3) -0.03828(15) 0.0224(9) Uani 1 1 d U . .
C23S C 0.3481(4) 0.7076(3) -0.08397(16) 0.0257(10) Uani 1 1 d U . .
C24S C 0.4696(4) 0.7274(3) -0.10831(15) 0.0270(10) Uani 1 1 d U . .
C25S C 0.4275(6) 0.7892(4) -0.1893(2) 0.0593(17) Uani 1 1 d DU . .
H25A H 0.4638 0.7638 -0.2186 0.071 Uiso 1 1 calc R . .
H25B H 0.3456 0.7719 -0.1757 0.071 Uiso 1 1 calc R . .
C26S C 0.4079(6) 0.8758(4) -0.2034(2) 0.0525(15) Uani 1 1 d DU . .
H26A H 0.3765 0.9005 -0.1739 0.079 Uiso 1 1 calc R . .
H26B H 0.3456 0.8932 -0.2267 0.079 Uiso 1 1 calc R . .
H26C H 0.4883 0.8921 -0.2189 0.079 Uiso 1 1 calc R . .
O1 O -0.9230(3) 0.4127(2) 0.24959(12) 0.0369(8) Uani 1 1 d U . .
O2 O -0.7231(3) 0.4238(2) 0.21645(12) 0.0399(9) Uani 1 1 d U . .
H2A H -0.7602 0.4543 0.1937 0.060 Uiso 1 1 calc R . .
O1S O -0.1141(3) 0.2337(2) 0.37368(10) 0.0307(8) Uani 1 1 d U . .
O2S O 0.0233(3) 0.16588(17) 0.47198(11) 0.0244(7) Uani 1 1 d U . .
O3S O -0.2589(3) 0.13293(17) 0.53381(10) 0.0225(7) Uani 1 1 d U . .
O301 O 0.4100(3) 0.8093(2) 0.32161(11) 0.0390(9) Uani 1 1 d U . .
O302 O 0.6067(3) 0.8251(2) 0.28947(11) 0.0331(8) Uani 1 1 d U . .
H30D H 0.5689 0.8497 0.2654 0.050 Uiso 1 1 calc R . .
O8 O 1.1996(3) 0.68095(17) 0.45817(10) 0.0201(6) Uani 1 1 d U . .
O9 O 1.3448(3) 0.60234(17) 0.55368(10) 0.0225(7) Uani 1 1 d U . .
O10 O 1.0715(3) 0.55902(16) 0.61528(9) 0.0198(6) Uani 1 1 d DU D .
O201 O 1.5024(3) -0.0731(2) 0.21798(11) 0.0354(8) Uani 1 1 d U . .
O202 O 1.3095(3) -0.1040(2) 0.24512(11) 0.0380(9) Uani 1 1 d U . .
H20D H 1.3468 -0.1309 0.2688 0.057 Uiso 1 1 calc R . .
O31S O 0.7044(3) 0.07596(16) 0.08490(10) 0.0206(6) Uani 1 1 d U . .
O32S O 0.5585(3) 0.16066(18) -0.00971(10) 0.0239(7) Uani 1 1 d U . .
O33S O 0.8288(3) 0.21964(17) -0.06610(10) 0.0206(6) Uani 1 1 d U . .
O101 O 1.1659(3) 0.5228(2) 0.14586(12) 0.0387(9) Uani 1 1 d U . .
O102 O 0.9697(3) 0.5013(2) 0.17451(11) 0.0359(8) Uani 1 1 d U . .
H10G H 1.0039 0.4808 0.2001 0.054 Uiso 1 1 calc R . .
O21S O 0.3823(3) 0.63821(18) 0.00304(10) 0.0274(7) Uani 1 1 d U . .
O22S O 0.2413(3) 0.7144(2) -0.09421(12) 0.0352(8) Uani 1 1 d U . .
O23S O 0.5150(3) 0.7647(2) -0.15179(11) 0.0462(10) Uani 1 1 d U . .
N1 N -0.6043(3) 0.20929(19) 0.41838(11) 0.0162(7) Uani 1 1 d U . .
N201 N 1.1881(3) 0.11134(19) 0.04313(11) 0.0151(7) Uani 1 1 d U . .
N301 N 0.7186(3) 0.64075(18) 0.50006(11) 0.0133(7) Uani 1 1 d U . .
N101 N 0.8673(3) 0.6727(2) -0.03892(11) 0.0176(7) Uani 1 1 d U . .

loop_
_atom_site_aniso_label
_atom_site_aniso_U_11
_atom_site_aniso_U_22
_atom_site_aniso_U_33
_atom_site_aniso_U_23
_atom_site_aniso_U_13
_atom_site_aniso_U_12
C1 0.016(2) 0.0201(19) 0.0158(18) -0.0029(16) -0.0075(16) -0.0031(16)
C2 0.016(2) 0.027(2) 0.0148(19) -0.0002(17) -0.0031(16) -0.0048(17)
C3 0.015(2) 0.035(2) 0.024(2) 0.0010(18) -0.0122(17) -0.0022(18)
C4 0.020(2) 0.030(2) 0.021(2) -0.0009(18) -0.0114(17) -0.0032(17)
C5 0.019(2) 0.030(2) 0.0153(19) 0.0015(17) -0.0064(17) -0.0066(17)
C6 0.014(2) 0.026(2) 0.0139(18) -0.0003(16) -0.0061(15) -0.0063(16)
C7 0.012(2) 0.025(2) 0.0136(18) -0.0007(16) -0.0069(15) -0.0067(16)
C8 0.0084(19) 0.0188(19) 0.0153(18) -0.0044(15) -0.0039(15) -0.0022(15)
C9 0.010(2) 0.023(2) 0.026(2) 0.0026(17) -0.0115(17) -0.0051(16)
C10 0.021(2) 0.034(2) 0.016(2) -0.0040(18) -0.0067(17) -0.0055(18)
C12 0.022(3) 0.047(3) 0.019(2) 0.002(2) -0.0101(18) -0.009(2)
C1A 0.012(2) 0.0227(19) 0.0142(18) 0.0002(16) -0.0050(15) -0.0045(16)
C2A 0.019(2) 0.025(2) 0.023(2) -0.0060(17) -0.0066(17) 0.0005(17)
C3A 0.023(2) 0.023(2) 0.030(2) -0.0017(18) -0.0093(19) -0.0052(17)
C4A 0.040(3) 0.027(2) 0.021(2) -0.0008(19) -0.014(2) -0.004(2)
C5A 0.038(3) 0.034(3) 0.025(2) -0.004(2) -0.007(2) -0.007(2)
C6A 0.054(3) 0.052(3) 0.027(2) -0.004(2) -0.009(2) -0.007(3)
C7A 0.088(5) 0.072(4) 0.029(3) 0.001(3) 0.000(3) -0.020(4)
C8A 0.085(5) 0.122(7) 0.056(4) -0.016(4) 0.022(4) -0.010(5)
C11 0.016(2) 0.023(2) 0.0148(18) 0.0006(16) -0.0056(16) -0.0078(16)
C1S 0.014(2) 0.0181(19) 0.0184(19) -0.0040(16) -0.0069(16) -0.0013(15)
C2S 0.012(2) 0.029(2) 0.019(2) -0.0085(17) -0.0058(16) -0.0041(16)
C3S 0.013(2) 0.0185(19) 0.0181(19) -0.0032(16) -0.0049(16) -0.0029(15)
C4S 0.017(2) 0.0129(18) 0.0159(18) 0.0005(15) -0.0087(16) -0.0041(15)
C5S 0.030(3) 0.039(2) 0.019(2) 0.0058(19) -0.0187(19) -0.017(2)
C6S 0.029(3) 0.053(3) 0.033(3) 0.007(2) -0.014(2) -0.011(2)
C301 0.013(2) 0.0184(19) 0.0127(18) 0.0004(15) -0.0065(15) -0.0018(15)
C302 0.013(2) 0.026(2) 0.0155(19) 0.0003(16) -0.0067(16) -0.0035(16)
C303 0.012(2) 0.029(2) 0.0185(19) -0.0029(17) -0.0074(16) -0.0059(17)
C304 0.016(2) 0.027(2) 0.0166(19) 0.0013(17) -0.0084(16) -0.0056(17)
C305 0.011(2) 0.023(2) 0.0190(19) 0.0000(17) -0.0038(16) -0.0038(16)
C306 0.012(2) 0.022(2) 0.0152(18) -0.0039(16) -0.0073(15) -0.0034(15)
C307 0.0095(19) 0.0196(19) 0.0129(18) -0.0017(15) -0.0037(15) -0.0031(15)
C308 0.0110(19) 0.0183(19) 0.0158(18) -0.0021(15) -0.0050(15) -0.0033(15)
C309 0.015(2) 0.0210(19) 0.0141(18) 0.0021(16) -0.0047(16) -0.0049(16)
C310 0.013(2) 0.026(2) 0.019(2) -0.0068(17) -0.0046(16) 0.0000(16)
C312 0.015(2) 0.038(2) 0.019(2) -0.0005(18) -0.0079(17) -0.0058(18)
C1E 0.009(2) 0.0220(19) 0.0125(18) -0.0010(15) -0.0025(15) -0.0021(15)
C2E 0.021(2) 0.025(2) 0.0175(19) -0.0046(17) -0.0035(17) -0.0065(17)
C3E 0.020(5) 0.020(2) 0.022(2) 0.001(2) -0.005(3) -0.003(3)
C4E 0.044(6) 0.033(4) 0.018(3) -0.005(3) -0.013(3) 0.002(4)
C5E 0.088(6) 0.062(5) 0.040(4) 0.009(4) -0.016(4) 0.001(4)
C6E 0.113(8) 0.081(7) 0.092(7) 0.032(6) 0.030(6) -0.020(6)
C7E 0.126(9) 0.192(13) 0.046(6) 0.035(7) -0.021(6) -0.068(10)
C8E 0.121(9) 0.241(13) 0.063(7) 0.029(8) -0.008(6) -0.077(10)
C3F 0.020(5) 0.020(2) 0.022(2) 0.001(2) -0.005(3) -0.003(3)
C4F 0.048(14) 0.045(12) 0.029(6) 0.000(8) -0.020(8) -0.001(11)
C5F 0.072(10) 0.073(8) 0.043(6) 0.005(7) -0.008(7) 0.007(7)
C6F 0.116(16) 0.096(11) 0.063(11) 0.011(11) -0.003(10) -0.035(14)
C7F 0.121(9) 0.241(13) 0.063(7) 0.029(8) -0.008(6) -0.077(10)
C8F 0.09(3) 0.22(3) 0.059(17) -0.010(18) 0.011(18) 0.00(2)
C311 0.0101(19) 0.025(2) 0.0106(17) -0.0012(16) -0.0053(15) -0.0037(15)
C41S 0.0129(19) 0.0179(19) 0.0130(18) -0.0015(15) -0.0041(15) -0.0041(15)
C42S 0.013(2) 0.0191(19) 0.0163(19) -0.0030(16) -0.0058(15) -0.0038(15)
C43S 0.012(2) 0.021(2) 0.0159(19) -0.0034(16) -0.0049(16) -0.0048(16)
C44S 0.013(2) 0.0187(19) 0.0145(18) -0.0045(15) -0.0060(15) -0.0048(15)
C45 0.024(2) 0.036(2) 0.0175(19) 0.0045(17) -0.0167(17) -0.0116(17)
C46A 0.036(7) 0.071(7) 0.034(6) -0.013(5) -0.004(5) -0.006(5)
C46B 0.053(8) 0.044(6) 0.027(6) 0.008(4) -0.028(5) -0.019(5)
C201 0.015(2) 0.0189(19) 0.0131(18) -0.0023(15) -0.0088(15) -0.0022(15)
C202 0.012(2) 0.023(2) 0.0158(19) 0.0006(16) -0.0054(16) -0.0029(16)
C203 0.013(2) 0.034(2) 0.019(2) -0.0049(17) -0.0082(16) -0.0044(17)
C204 0.018(2) 0.027(2) 0.0165(19) 0.0022(17) -0.0106(17) -0.0037(17)
C205 0.018(2) 0.025(2) 0.0145(19) 0.0005(16) -0.0063(16) -0.0062(17)
C206 0.013(2) 0.023(2) 0.0122(18) -0.0037(15) -0.0050(15) -0.0031(15)
C207 0.013(2) 0.0193(19) 0.0125(18) 0.0023(15) -0.0083(15) -0.0050(15)
C208 0.0064(19) 0.0217(19) 0.0142(18) -0.0023(16) -0.0032(14) -0.0033(15)
C209 0.014(2) 0.028(2) 0.0150(19) -0.0036(17) -0.0046(16) -0.0030(17)
C210 0.017(2) 0.023(2) 0.019(2) -0.0011(17) -0.0085(17) -0.0052(16)
C212 0.017(2) 0.039(2) 0.017(2) -0.0001(18) -0.0083(17) -0.0016(18)
C1C 0.011(2) 0.022(2) 0.0123(18) 0.0002(15) -0.0041(15) -0.0057(16)
C2C 0.021(2) 0.022(2) 0.0174(19) -0.0039(16) -0.0053(17) -0.0016(17)
C3C 0.031(3) 0.041(3) 0.015(2) -0.0087(19) -0.0009(18) -0.006(2)
C4C 0.043(4) 0.027(3) 0.015(3) -0.002(2) -0.005(2) -0.009(3)
C5C 0.032(9) 0.053(8) 0.022(5) -0.004(6) 0.001(6) 0.021(7)
C6C 0.046(9) 0.033(7) 0.044(7) -0.010(6) -0.011(6) 0.031(6)
C7C 0.060(7) 0.097(8) 0.031(6) 0.006(6) -0.023(5) 0.006(6)
C8C 0.051(9) 0.087(12) 0.025(7) 0.010(7) -0.021(6) 0.006(8)
C4D 0.043(4) 0.027(3) 0.015(3) -0.002(2) -0.005(2) -0.009(3)
C5D 0.056(8) 0.084(8) 0.016(4) 0.011(5) -0.005(5) 0.021(7)
C6D 0.118(10) 0.055(7) 0.034(6) -0.019(5) -0.048(7) 0.055(6)
C7D 0.058(7) 0.073(7) 0.069(8) 0.027(6) -0.017(5) 0.004(5)
C8D 0.074(9) 0.106(10) 0.074(9) 0.012(8) -0.037(7) -0.012(7)
C211 0.013(2) 0.023(2) 0.0128(18) -0.0002(16) -0.0045(15) -0.0021(16)
C31S 0.013(2) 0.023(2) 0.0141(18) -0.0041(16) -0.0071(15) -0.0021(15)
C32S 0.014(2) 0.0188(19) 0.0187(19) -0.0073(16) -0.0076(16) -0.0032(15)
C33S 0.009(2) 0.025(2) 0.0152(18) -0.0049(16) -0.0015(15) -0.0031(16)
C34S 0.010(2) 0.024(2) 0.0139(18) -0.0031(16) -0.0062(15) 0.0000(15)
C35S 0.018(2) 0.037(2) 0.021(2) -0.0013(19) -0.0154(18) 0.0003(18)
C36S 0.039(3) 0.047(3) 0.029(2) -0.006(2) -0.021(2) -0.007(2)
C101 0.014(2) 0.0189(19) 0.0167(19) -0.0017(16) -0.0061(16) -0.0021(16)
C102 0.014(2) 0.024(2) 0.0178(19) -0.0023(17) -0.0028(16) -0.0040(16)
C103 0.010(2) 0.027(2) 0.020(2) -0.0041(17) -0.0049(16) -0.0020(16)
C104 0.018(2) 0.031(2) 0.020(2) -0.0019(18) -0.0070(17) -0.0085(18)
C105 0.014(2) 0.033(2) 0.0179(19) -0.0058(18) -0.0043(16) -0.0056(17)
C106 0.013(2) 0.0188(19) 0.0189(19) 0.0010(16) -0.0044(16) 0.0004(15)
C107 0.014(2) 0.021(2) 0.0184(19) 0.0004(16) -0.0047(16) -0.0032(16)
C108 0.012(2) 0.025(2) 0.0160(19) -0.0047(16) -0.0035(15) -0.0026(16)
C110 0.029(3) 0.020(2) 0.030(2) -0.0034(18) -0.012(2) -0.0034(18)
C109 0.014(2) 0.027(2) 0.0139(19) -0.0010(16) -0.0055(16) -0.0019(16)
C112 0.016(2) 0.035(2) 0.029(2) -0.0021(19) -0.0147(18) -0.0044(18)
C1B 0.014(2) 0.024(2) 0.0160(19) 0.0013(16) -0.0043(16) -0.0038(16)
C2B 0.019(2) 0.032(2) 0.021(2) -0.0066(18) -0.0029(17) -0.0053(18)
C3B 0.024(2) 0.037(2) 0.019(2) -0.0095(18) -0.0003(18) -0.0060(19)
C4B 0.035(3) 0.034(2) 0.018(2) -0.0047(18) -0.0040(19) -0.008(2)
C5B 0.048(3) 0.044(3) 0.019(2) -0.002(2) -0.008(2) -0.014(2)
C6B 0.045(3) 0.040(3) 0.026(2) -0.007(2) -0.010(2) -0.010(2)
C7B 0.047(3) 0.038(3) 0.035(3) -0.001(2) -0.011(2) -0.012(2)
C8B 0.050(3) 0.048(3) 0.033(3) -0.001(2) -0.013(2) -0.011(3)
C111 0.014(2) 0.030(2) 0.0147(19) -0.0013(17) -0.0044(16) -0.0040(17)
C21S 0.016(2) 0.028(2) 0.0156(19) -0.0022(17) -0.0058(16) -0.0024(17)
C22S 0.018(2) 0.030(2) 0.022(2) -0.0072(18) -0.0081(17) -0.0024(17)
C23S 0.017(2) 0.035(2) 0.027(2) -0.0071(19) -0.0088(18) -0.0028(18)
C24S 0.017(2) 0.046(3) 0.019(2) -0.0015(19) -0.0103(17) -0.0063(19)
C25S 0.046(4) 0.093(4) 0.037(3) 0.024(3) -0.025(3) -0.025(3)
C26S 0.041(3) 0.073(4) 0.049(3) -0.016(3) -0.015(3) -0.011(3)
O1 0.0222(18) 0.055(2) 0.0297(17) 0.0081(16) -0.0118(14) -0.0064(15)
O2 0.0209(18) 0.064(2) 0.0280(17) 0.0186(16) -0.0109(14) -0.0119(16)
O1S 0.0193(17) 0.053(2) 0.0168(15) 0.0038(14) -0.0074(12) -0.0053(14)
O2S 0.0156(16) 0.0310(16) 0.0292(16) -0.0003(13) -0.0118(13) -0.0076(12)
O3S 0.0188(16) 0.0342(16) 0.0170(14) 0.0019(12) -0.0093(12) -0.0106(13)
O301 0.0148(17) 0.070(2) 0.0264(17) 0.0134(17) -0.0129(13) -0.0073(15)
O302 0.0190(17) 0.056(2) 0.0172(15) 0.0103(14) -0.0089(13) -0.0021(15)
O8 0.0124(15) 0.0309(15) 0.0163(14) 0.0017(12) -0.0023(11) -0.0075(12)
O9 0.0120(15) 0.0377(16) 0.0199(14) -0.0027(13) -0.0074(12) -0.0074(12)
O10 0.0172(15) 0.0306(15) 0.0131(13) 0.0025(12) -0.0079(11) -0.0091(12)
O201 0.0177(17) 0.058(2) 0.0292(17) 0.0081(16) -0.0165(14) -0.0081(15)
O202 0.0303(19) 0.057(2) 0.0254(16) 0.0194(15) -0.0191(14) -0.0179(16)
O31S 0.0192(16) 0.0269(15) 0.0169(14) -0.0006(12) -0.0071(12) -0.0063(12)
O32S 0.0109(15) 0.0373(17) 0.0239(15) -0.0004(13) -0.0092(12) -0.0044(12)
O33S 0.0129(15) 0.0326(16) 0.0144(13) 0.0026(12) -0.0069(11) -0.0021(12)
O101 0.0275(19) 0.057(2) 0.0303(17) 0.0156(16) -0.0184(14) -0.0154(16)
O102 0.0325(19) 0.051(2) 0.0208(16) 0.0111(15) -0.0149(14) -0.0083(16)
O21S 0.0219(17) 0.0401(18) 0.0206(15) -0.0020(14) -0.0035(13) -0.0086(14)
O22S 0.0159(17) 0.059(2) 0.0331(18) -0.0075(16) -0.0111(14) -0.0062(15)
O23S 0.028(2) 0.090(3) 0.0208(16) 0.0144(17) -0.0154(14) -0.0223(18)
N1 0.0137(18) 0.0233(17) 0.0122(15) 0.0004(13) -0.0067(13) -0.0041(13)
N201 0.0116(17) 0.0202(16) 0.0135(15) 0.0021(13) -0.0066(13) -0.0035(13)
N301 0.0088(17) 0.0206(16) 0.0111(15) -0.0007(13) -0.0055(12) -0.0028(13)
N101 0.0139(18) 0.0257(17) 0.0129(15) 0.0004(14) -0.0049(13) -0.0037(14)

loop_
_atom_type_symbol
_atom_type_description
_atom_type_scat_dispersion_real
_atom_type_scat_dispersion_imag
_atom_type_scat_source
C C 0.0033 0.0016 'International Tables Vol C Tables 4.2.6.8 and 6.1.1.4'
H H 0.0000 0.0000 'International Tables Vol C Tables 4.2.6.8 and 6.1.1.4'
O O 0.0106 0.0060 'International Tables Vol C Tables 4.2.6.8 and 6.1.1.4'
N N 0.0061 0.0033 'International Tables Vol C Tables 4.2.6.8 and 6.1.1.4'

loop_
_geom_angle_atom_site_label_1
_geom_angle_atom_site_label_2
_geom_angle_atom_site_label_3
_geom_angle
C2 C1 C6 123.5(3)
C2 C1 N1 127.9(4)
C6 C1 N1 108.6(3)
C3 C2 C1 116.3(4)
C3 C2 H2 121.8
C1 C2 H2 121.8
C2 C3 C4 122.1(4)
C2 C3 H3 118.9
C4 C3 H3 118.9
C3 C4 C5 120.1(4)
C3 C4 C12 119.0(4)
C5 C4 C12 120.8(4)
C6 C5 C4 118.7(4)
C6 C5 H5 120.6
C4 C5 H5 120.6
C5 C6 C1 119.1(4)
C5 C6 C7 130.9(4)
C1 C6 C7 109.9(3)
C6 C7 C8 101.7(3)
C6 C7 C9 111.1(3)
C8 C7 C9 113.2(3)
C6 C7 C10 111.1(3)
C8 C7 C10 110.0(3)
C9 C7 C10 109.6(3)
C11 C8 N1 120.4(3)
C11 C8 C7 131.5(3)
N1 C8 C7 108.0(3)
C7 C9 H9A 109.5
C7 C9 H9B 109.5
H9A C9 H9B 109.5
C7 C9 H9C 109.5
H9A C9 H9C 109.5
H9B C9 H9C 109.5
C7 C10 H10A 109.5
C7 C10 H10B 109.5
H10A C10 H10B 109.5
C7 C10 H10C 109.5
H10A C10 H10C 109.5
H10B C10 H10C 109.5
O1 C12 O2 123.6(4)
O1 C12 C4 121.1(4)
O2 C12 C4 115.3(4)
N1 C1A C2A 112.7(3)
N1 C1A H1A1 109.1
C2A C1A H1A1 109.1
N1 C1A H1A2 109.1
C2A C1A H1A2 109.1
H1A1 C1A H1A2 107.8
C3A C2A C1A 112.7(3)
C3A C2A H2A1 109.1
C1A C2A H2A1 109.1
C3A C2A H2A2 109.1
C1A C2A H2A2 109.1
H2A1 C2A H2A2 107.8
C2A C3A C4A 116.3(4)
C2A C3A H3A1 108.2
C4A C3A H3A1 108.2
C2A C3A H3A2 108.2
C4A C3A H3A2 108.2
H3A1 C3A H3A2 107.4
C3A C4A C5A 112.1(4)
C3A C4A H4A1 109.2
C5A C4A H4A1 109.2
C3A C4A H4A2 109.2
C5A C4A H4A2 109.2
H4A1 C4A H4A2 107.9
C6A C5A C4A 115.0(4)
C6A C5A H5A1 108.5
C4A C5A H5A1 108.5
C6A C5A H5A2 108.5
C4A C5A H5A2 108.5
H5A1 C5A H5A2 107.5
C5A C6A C7A 115.1(5)
C5A C6A H6A1 108.5
C7A C6A H6A1 108.5
C5A C6A H6A2 108.5
C7A C6A H6A2 108.5
H6A1 C6A H6A2 107.5
C8A C7A C6A 113.6(5)
C8A C7A H7A1 108.8
C6A C7A H7A1 108.8
C8A C7A H7A2 108.8
C6A C7A H7A2 108.8
H7A1 C7A H7A2 107.7
C7A C8A H8A1 109.5
C7A C8A H8A2 109.5
H8A1 C8A H8A2 109.5
C7A C8A H8A3 109.5
H8A1 C8A H8A3 109.5
H8A2 C8A H8A3 109.5
C8 C11 C1S 132.5(4)
C8 C11 H11 113.8
C1S C11 H11 113.8
C4S C1S C11 125.9(4)
C4S C1S C2S 89.8(3)
C11 C1S C2S 144.2(4)
O1S C2S C1S 138.7(4)
O1S C2S C3S 133.6(4)
C1S C2S C3S 87.6(3)
O2S C3S C4S 137.1(4)
O2S C3S C2S 135.1(4)
C4S C3S C2S 87.7(3)
O3S C4S C1S 125.8(4)
O3S C4S C3S 139.3(3)
C1S C4S C3S 94.8(3)
O3S C5S C6S 110.2(4)
O3S C5S H5S1 109.6
C6S C5S H5S1 109.6
O3S C5S H5S2 109.6
C6S C5S H5S2 109.6
H5S1 C5S H5S2 108.1
C5S C6S H6S1 109.5
C5S C6S H6S2 109.5
H6S1 C6S H6S2 109.5
C5S C6S H6S3 109.5
H6S1 C6S H6S3 109.5
H6S2 C6S H6S3 109.5
C306 C301 C302 123.2(3)
C306 C301 N301 109.4(3)
C302 C301 N301 127.3(3)
C301 C302 C303 116.6(4)
C301 C302 H302 121.7
C303 C302 H302 121.7
C304 C303 C302 120.8(4)
C304 C303 H303 119.6
C302 C303 H303 119.6
C305 C304 C303 120.8(3)
C305 C304 C312 121.3(4)
C303 C304 C312 117.9(4)
C306 C305 C304 118.9(4)
C306 C305 H305 120.5
C304 C305 H305 120.5
C305 C306 C301 119.7(4)
C305 C306 C307 130.5(4)
C301 C306 C307 109.8(3)
C310 C307 C309 110.7(3)
C310 C307 C306 112.7(3)
C309 C307 C306 110.6(3)
C310 C307 C308 109.7(3)
C309 C307 C308 112.2(3)
C306 C307 C308 100.6(3)
N301 C308 C311 120.6(3)
N301 C308 C307 108.8(3)
C311 C308 C307 130.6(3)
C307 C309 H30A 109.5
C307 C309 H30B 109.5
H30A C309 H30B 109.5
C307 C309 H30C 109.5
H30A C309 H30C 109.5
H30B C309 H30C 109.5
C307 C310 H31A 109.5
C307 C310 H31B 109.5
H31A C310 H31B 109.5
C307 C310 H31C 109.5
H31A C310 H31C 109.5
H31B C310 H31C 109.5
O301 C312 O302 122.2(4)
O301 C312 C304 120.6(4)
O302 C312 C304 117.2(4)
N301 C1E C2E 111.8(3)
N301 C1E H1E1 109.3
C2E C1E H1E1 109.3
N301 C1E H1E2 109.3
C2E C1E H1E2 109.3
H1E1 C1E H1E2 107.9
C1E C2E C3E 112.7(5)
C1E C2E C3F 112.6(15)
C3E C2E C3F 14.0(11)
C1E C2E H2E1 109.1
C3E C2E H2E1 109.1
C3F C2E H2E1 120.4
C1E C2E H2E2 109.1
C3E C2E H2E2 109.1
C3F C2E H2E2 96.7
H2E1 C2E H2E2 107.8
C4E C3E C2E 114.6(6)
C4E C3E H3E1 108.6
C2E C3E H3E1 108.6
C4E C3E H3E2 108.6
C2E C3E H3E2 108.6
H3E1 C3E H3E2 107.6
C5E C4E C3E 114.9(8)
C5E C4E H4E1 108.5
C3E C4E H4E1 108.5
C5E C4E H4E2 108.5
C3E C4E H4E2 108.5
H4E1 C4E H4E2 107.5
C6E C5E C4E 115.5(9)
C6E C5E H5E1 108.4
C4E C5E H5E1 108.4
C6E C5E H5E2 108.4
C4E C5E H5E2 108.4
H5E1 C5E H5E2 107.5
C5E C6E C7E 112.0(10)
C5E C6E H6E1 109.2
C7E C6E H6E1 109.2
C5E C6E H6E2 109.2
C7E C6E H6E2 109.2
H6E1 C6E H6E2 107.9
C8E C7E C6E 106.0(11)
C8E C7E H7E1 110.5
C6E C7E H7E1 110.5
C8E C7E H7E2 110.5
C6E C7E H7E2 110.5
H7E1 C7E H7E2 108.7
C7E C8E H8E1 109.5
C7E C8E H8E2 109.5
H8E1 C8E H8E2 109.5
C7E C8E H8E3 109.5
H8E1 C8E H8E3 109.5
H8E2 C8E H8E3 109.5
C4F C3F C2E 109.0(18)
C4F C3F H3F1 109.9
C2E C3F H3F1 109.9
C4F C3F H3F2 109.9
C2E C3F H3F2 109.9
H3F1 C3F H3F2 108.3
C3F C4F C5F 121(2)
C3F C4F H4F1 107.2
C5F C4F H4F1 107.2
C3F C4F H4F2 107.2
C5F C4F H4F2 107.2
H4F1 C4F H4F2 106.8
C6F C5F C4F 111(3)
C6F C5F H5F1 109.4
C4F C5F H5F1 109.4
C6F C5F H5F2 109.4
C4F C5F H5F2 109.4
H5F1 C5F H5F2 108.0
C5F C6F C7F 101(3)
C5F C6F H6F1 111.6
C7F C6F H6F1 111.6
C5F C6F H6F2 111.6
C7F C6F H6F2 111.6
H6F1 C6F H6F2 109.4
C8F C7F C6F 113(3)
C8F C7F H7F1 108.9
C6F C7F H7F1 108.9
C8F C7F H7F2 108.9
C6F C7F H7F2 108.9
H7F1 C7F H7F2 107.8
C7F C8F H8F1 109.5
C7F C8F H8F2 109.5
H8F1 C8F H8F2 109.5
C7F C8F H8F3 109.5
H8F1 C8F H8F3 109.5
H8F2 C8F H8F3 109.5
C308 C311 C41S 131.9(4)
C308 C311 H311 114.0
C41S C311 H311 114.0
C44S C41S C311 125.1(3)
C44S C41S C42S 89.8(3)
C311 C41S C42S 145.1(3)
O8 C42S C41S 137.1(4)
O8 C42S C43S 134.0(4)
C41S C42S C43S 88.8(3)
O9 C43S C44S 138.0(4)
O9 C43S C42S 135.7(4)
C44S C43S C42S 86.3(3)
O10 C44S C41S 129.3(3)
O10 C44S C43S 135.7(3)
C41S C44S C43S 95.0(3)
C46A C45 O10 106.5(5)
C46A C45 C46B 53.7(7)
O10 C45 C46B 109.0(4)
C46A C45 H45A 110.4
O10 C45 H45A 110.4
C46B C45 H45A 140.4
C46A C45 H45B 110.4
O10 C45 H45B 110.4
C46B C45 H45B 59.3
H45A C45 H45B 108.6
C45 C46A H46A 109.5
C45 C46A H46B 109.5
H46A C46A H46B 109.5
C45 C46A H46C 109.5
H46A C46A H46C 109.5
H46B C46A H46C 109.5
C45 C46B H46D 109.5
C45 C46B H46E 109.5
H46D C46B H46E 109.5
C45 C46B H46F 109.5
H46D C46B H46F 109.5
H46E C46B H46F 109.5
C202 C201 C206 122.8(3)
C202 C201 N201 127.9(3)
C206 C201 N201 109.2(3)
C203 C202 C201 117.0(4)
C203 C202 H202 121.5
C201 C202 H202 121.5
C202 C203 C204 121.4(4)
C202 C203 H203 119.3
C204 C203 H203 119.3
C203 C204 C205 120.8(3)
C203 C204 C212 119.3(4)
C205 C204 C212 119.8(4)
C206 C205 C204 118.5(4)
C206 C205 H205 120.8
C204 C205 H205 120.8
C205 C206 C201 119.5(4)
C205 C206 C207 131.2(4)
C201 C206 C207 109.3(3)
C206 C207 C208 101.6(3)
C206 C207 C210 110.8(3)
C208 C207 C210 110.8(3)
C206 C207 C209 110.2(3)
C208 C207 C209 112.2(3)
C210 C207 C209 110.8(3)
C211 C208 N201 120.8(3)
C211 C208 C207 130.8(3)
N201 C208 C207 108.5(3)
C207 C209 H20A 109.5
C207 C209 H20B 109.5
H20A C209 H20B 109.5
C207 C209 H20C 109.5
H20A C209 H20C 109.5
H20B C209 H20C 109.5
C207 C210 H21A 109.5
C207 C210 H21B 109.5
H21A C210 H21B 109.5
C207 C210 H21C 109.5
H21A C210 H21C 109.5
H21B C210 H21C 109.5
O201 C212 O202 123.5(4)
O201 C212 C204 119.8(4)
O202 C212 C204 116.7(4)
N201 C1C C2C 111.4(3)
N201 C1C H1C1 109.3
C2C C1C H1C1 109.3
N201 C1C H1C2 109.3
C2C C1C H1C2 109.3
H1C1 C1C H1C2 108.0
C3C C2C C1C 113.4(3)
C3C C2C H2C1 108.9
C1C C2C H2C1 108.9
C3C C2C H2C2 108.9
C1C C2C H2C2 108.9
H2C1 C2C H2C2 107.7
C4C C3C C2C 118.9(8)
C4C C3C C4D 8.8(15)
C2C C3C C4D 111.0(6)
C4C C3C H3C1 107.6
C2C C3C H3C1 107.6
C4D C3C H3C1 115.1
C4C C3C H3C2 107.6
C2C C3C H3C2 107.6
C4D C3C H3C2 108.3
H3C1 C3C H3C2 107.0
C3C C4C C5C 106.2(12)
C3C C4C H4C1 110.5
C5C C4C H4C1 110.5
C3C C4C H4C2 110.5
C5C C4C H4C2 110.5
H4C1 C4C H4C2 108.7
C6C C5C C4C 107.7(12)
C6C C5C H5C1 110.2
C4C C5C H5C1 110.2
C6C C5C H5C2 110.2
C4C C5C H5C2 110.2
H5C1 C5C H5C2 108.5
C7C C6C C5C 159.6(14)
C7C C6C H6C1 96.3
C5C C6C H6C1 96.3
C7C C6C H6C2 96.3
C5C C6C H6C2 96.3
H6C1 C6C H6C2 103.4
C6C C7C C8C 145.8(14)
C6C C7C H7C1 100.4
C8C C7C H7C1 100.4
C6C C7C H7C2 100.4
C8C C7C H7C2 100.4
H7C1 C7C H7C2 104.3
C7C C8C H8C1 109.5
C7C C8C H8C2 109.5
H8C1 C8C H8C2 109.5
C7C C8C H8C3 109.5
H8C1 C8C H8C3 109.5
H8C2 C8C H8C3 109.5
C5D C4D C3C 117.5(10)
C5D C4D H4D1 107.9
C3C C4D H4D1 107.9
C5D C4D H4D2 107.9
C3C C4D H4D2 107.9
H4D1 C4D H4D2 107.2
C6D C5D C4D 120.0(10)
C6D C5D H5D1 107.3
C4D C5D H5D1 107.3
C6D C5D H5D2 107.3
C4D C5D H5D2 107.3
H5D1 C5D H5D2 106.9
C7D C6D C5D 106.4(11)
C7D C6D H6D1 110.5
C5D C6D H6D1 110.5
C7D C6D H6D2 110.5
C5D C6D H6D2 110.5
H6D1 C6D H6D2 108.6
C6D C7D C8D 103.5(10)
C6D C7D H7D1 111.1
C8D C7D H7D1 111.1
C6D C7D H7D2 111.1
C8D C7D H7D2 111.1
H7D1 C7D H7D2 109.0
C7D C8D H8D1 109.5
C7D C8D H8D2 109.5
H8D1 C8D H8D2 109.5
C7D C8D H8D3 109.5
H8D1 C8D H8D3 109.5
H8D2 C8D H8D3 109.5
C208 C211 C31S 132.5(4)
C208 C211 H211 113.7
C31S C211 H211 113.7
C211 C31S C34S 125.5(4)
C211 C31S C32S 144.2(3)
C34S C31S C32S 90.3(3)
O31S C32S C31S 138.2(4)
O31S C32S C33S 133.0(4)
C31S C32S C33S 88.7(3)
O32S C33S C34S 135.9(4)
O32S C33S C32S 137.0(4)
C34S C33S C32S 87.0(3)
O33S C34S C31S 127.1(3)
O33S C34S C33S 139.0(3)
C31S C34S C33S 93.9(3)
O33S C35S C36S 110.3(3)
C35S C36S H36A 109.5
C35S C36S H36B 109.5
H36A C36S H36B 109.5
C35S C36S H36C 109.5
H36A C36S H36C 109.5
H36B C36S H36C 109.5
C102 C101 C106 122.7(4)
C102 C101 N101 128.0(4)
C106 C101 N101 109.2(3)
C103 C102 C101 117.2(4)
C103 C102 H102 121.4
C101 C102 H102 121.4
C102 C103 C104 120.4(4)
C102 C103 H103 119.8
C104 C103 H103 119.8
C103 C104 C105 121.0(4)
C103 C104 C112 117.7(4)
C105 C104 C112 121.3(4)
C106 C105 C104 119.2(4)
C106 C105 H105 120.4
C104 C105 H105 120.4
C105 C106 C101 119.5(4)
C105 C106 C107 130.6(4)
C101 C106 C107 109.8(3)
C106 C107 C110 112.2(3)
C106 C107 C109 110.7(3)
C110 C107 C109 110.3(3)
C106 C107 C108 100.8(3)
C110 C107 C108 110.4(3)
C109 C107 C108 112.0(3)
N101 C108 C111 120.2(3)
N101 C108 C107 109.0(3)
C111 C108 C107 130.8(4)
C107 C110 H11A 109.5
C107 C110 H11B 109.5
H11A C110 H11B 109.5
C107 C110 H11C 109.5
H11A C110 H11C 109.5
H11B C110 H11C 109.5
C107 C109 H10D 109.5
C107 C109 H10E 109.5
H10D C109 H10E 109.5
C107 C109 H10F 109.5
H10D C109 H10F 109.5
H10E C109 H10F 109.5
O101 C112 O102 121.9(4)
O101 C112 C104 122.4(4)
O102 C112 C104 115.6(4)
N101 C1B C2B 113.2(3)
N101 C1B H1B1 108.9
C2B C1B H1B1 108.9
N101 C1B H1B2 108.9
C2B C1B H1B2 108.9
H1B1 C1B H1B2 107.8
C1B C2B C3B 112.0(3)
C1B C2B H2B1 109.2
C3B C2B H2B1 109.2
C1B C2B H2B2 109.2
C3B C2B H2B2 109.2
H2B1 C2B H2B2 107.9
C4B C3B C2B 112.8(4)
C4B C3B H3B1 109.0
C2B C3B H3B1 109.0
C4B C3B H3B2 109.0
C2B C3B H3B2 109.0
H3B1 C3B H3B2 107.8
C3B C4B C5B 116.0(4)
C3B C4B H4B1 108.3
C5B C4B H4B1 108.3
C3B C4B H4B2 108.3
C5B C4B H4B2 108.3
H4B1 C4B H4B2 107.4
C4B C5B C6B 111.8(4)
C4B C5B H5B1 109.3
C6B C5B H5B1 109.3
C4B C5B H5B2 109.3
C6B C5B H5B2 109.3
H5B1 C5B H5B2 107.9
C7B C6B C5B 115.9(4)
C7B C6B H6B1 108.3
C5B C6B H6B1 108.3
C7B C6B H6B2 108.3
C5B C6B H6B2 108.3
H6B1 C6B H6B2 107.4
C8B C7B C6B 111.9(4)
C8B C7B H7B1 109.2
C6B C7B H7B1 109.2
C8B C7B H7B2 109.2
C6B C7B H7B2 109.2
H7B1 C7B H7B2 107.9
C7B C8B H8B1 109.5
C7B C8B H8B2 109.5
H8B1 C8B H8B2 109.5
C7B C8B H8B3 109.5
H8B1 C8B H8B3 109.5
H8B2 C8B H8B3 109.5
C108 C111 C21S 132.2(4)
C108 C111 H111 113.9
C21S C111 H111 113.9
C24S C21S C111 124.7(4)
C24S C21S C22S 90.2(3)
C111 C21S C22S 145.1(4)
O21S C22S C21S 138.0(4)
O21S C22S C23S 133.4(4)
C21S C22S C23S 88.6(3)
O22S C23S C24S 138.0(4)
O22S C23S C22S 136.0(4)
C24S C23S C22S 86.0(3)
O23S C24S C21S 127.6(4)
O23S C24S C23S 137.2(4)
C21S C24S C23S 95.2(3)
C26S C25S O23S 108.6(5)
C26S C25S H25A 110.0
O23S C25S H25A 110.0
C26S C25S H25B 110.0
O23S C25S H25B 110.0
H25A C25S H25B 108.3
C25S C26S H26A 109.5
C25S C26S H26B 109.5
H26A C26S H26B 109.5
C25S C26S H26C 109.5
H26A C26S H26C 109.5
H26B C26S H26C 109.5
C12 O2 H2A 109.5
C4S O3S C5S 116.6(3)
C312 O302 H30D 109.5
C44S O10 C45 118.0(3)
C212 O202 H20D 109.5
C34S O33S C35S 116.5(3)
C112 O102 H10G 109.5
C24S O23S C25S 116.1(4)
C8 N1 C1 111.3(3)
C8 N1 C1A 125.3(3)
C1 N1 C1A 123.1(3)
C208 N201 C201 111.4(3)
C208 N201 C1C 125.0(3)
C201 N201 C1C 123.3(3)
C308 N301 C301 111.3(3)
C308 N301 C1E 125.7(3)
C301 N301 C1E 123.0(3)
C108 N101 C101 111.1(3)
C108 N101 C1B 125.0(3)
C101 N101 C1B 123.9(3)

loop_
_geom_bond_atom_site_label_1
_geom_bond_atom_site_label_2
_geom_bond_distance
C1 C2 1.389(6)
C1 C6 1.395(5)
C1 N1 1.409(5)
C2 C3 1.387(5)
C2 H2 0.9500
C3 C4 1.391(6)
C3 H3 0.9500
C4 C5 1.412(6)
C4 C12 1.482(6)
C5 C6 1.386(5)
C5 H5 0.9500
C6 C7 1.507(5)
C7 C8 1.533(5)
C7 C9 1.539(5)
C7 C10 1.545(6)
C8 C11 1.370(5)
C8 N1 1.380(5)
C9 H9A 0.9800
C9 H9B 0.9800
C9 H9C 0.9800
C10 H10A 0.9800
C10 H10B 0.9800
C10 H10C 0.9800
C12 O1 1.240(5)
C12 O2 1.310(5)
C1A N1 1.459(5)
C1A C2A 1.536(5)
C1A H1A1 0.9900
C1A H1A2 0.9900
C2A C3A 1.518(6)
C2A H2A1 0.9900
C2A H2A2 0.9900
C3A C4A 1.529(6)
C3A H3A1 0.9900
C3A H3A2 0.9900
C4A C5A 1.535(6)
C4A H4A1 0.9900
C4A H4A2 0.9900
C5A C6A 1.515(7)
C5A H5A1 0.9900
C5A H5A2 0.9900
C6A C7A 1.517(8)
C6A H6A1 0.9900
C6A H6A2 0.9900
C7A C8A 1.492(11)
C7A H7A1 0.9900
C7A H7A2 0.9900
C8A H8A1 0.9800
C8A H8A2 0.9800
C8A H8A3 0.9800
C11 C1S 1.413(5)
C11 H11 0.9500
C1S C4S 1.409(5)
C1S C2S 1.512(6)
C2S O1S 1.212(5)
C2S C3S 1.528(5)
C3S O2S 1.234(5)
C3S C4S 1.449(6)
C4S O3S 1.325(5)
C5S O3S 1.470(5)
C5S C6S 1.505(7)
C5S H5S1 0.9900
C5S H5S2 0.9900
C6S H6S1 0.9800
C6S H6S2 0.9800
C6S H6S3 0.9800
C301 C306 1.380(5)
C301 C302 1.387(5)
C301 N301 1.413(5)
C302 C303 1.396(5)
C302 H302 0.9500
C303 C304 1.394(6)
C303 H303 0.9500
C304 C305 1.392(6)
C304 C312 1.479(5)
C305 C306 1.374(5)
C305 H305 0.9500
C306 C307 1.533(5)
C307 C310 1.531(6)
C307 C309 1.533(5)
C307 C308 1.543(5)
C308 N301 1.370(5)
C308 C311 1.381(5)
C309 H30A 0.9800
C309 H30B 0.9800
C309 H30C 0.9800
C310 H31A 0.9800
C310 H31B 0.9800
C310 H31C 0.9800
C312 O301 1.255(5)
C312 O302 1.290(5)
C1E N301 1.457(5)
C1E C2E 1.525(5)
C1E H1E1 0.9900
C1E H1E2 0.9900
C2E C3E 1.537(8)
C2E C3F 1.553(18)
C2E H2E1 0.9900
C2E H2E2 0.9900
C3E C4E 1.532(9)
C3E H3E1 0.9900
C3E H3E2 0.9900
C4E C5E 1.509(10)
C4E H4E1 0.9900
C4E H4E2 0.9900
C5E C6E 1.459(13)
C5E H5E1 0.9900
C5E H5E2 0.9900
C6E C7E 1.561(12)
C6E H6E1 0.9900
C6E H6E2 0.9900
C7E C8E 1.506(15)
C7E H7E1 0.9900
C7E H7E2 0.9900
C8E H8E1 0.9800
C8E H8E2 0.9800
C8E H8E3 0.9800
C3F C4F 1.535(18)
C3F H3F1 0.9900
C3F H3F2 0.9900
C4F C5F 1.545(19)
C4F H4F1 0.9900
C4F H4F2 0.9900
C5F C6F 1.483(19)
C5F H5F1 0.9900
C5F H5F2 0.9900
C6F C7F 1.57(2)
C6F H6F1 0.9900
C6F H6F2 0.9900
C7F C8F 1.54(2)
C7F H7F1 0.9900
C7F H7F2 0.9900
C8F H8F1 0.9800
C8F H8F2 0.9800
C8F H8F3 0.9800
C311 C41S 1.417(5)
C311 H311 0.9500
C41S C44S 1.400(5)
C41S C42S 1.500(5)
C42S O8 1.216(5)
C42S C43S 1.525(5)
C43S O9 1.217(5)
C43S C44S 1.470(5)
C44S O10 1.324(4)
C45 C46A 1.336(10)
C45 O10 1.465(4)
C45 C46B 1.509(9)
C45 H45A 0.9900
C45 H45B 0.9900
C46A H46A 0.9800
C46A H46B 0.9800
C46A H46C 0.9800
C46B H46D 0.9800
C46B H46E 0.9800
C46B H46F 0.9800
C201 C202 1.387(5)
C201 C206 1.396(5)
C201 N201 1.404(5)
C202 C203 1.386(5)
C202 H202 0.9500
C203 C204 1.389(6)
C203 H203 0.9500
C204 C205 1.403(6)
C204 C212 1.490(5)
C205 C206 1.384(5)
C205 H205 0.9500
C206 C207 1.520(5)
C207 C208 1.533(5)
C207 C210 1.541(5)
C207 C209 1.545(6)
C208 C211 1.374(5)
C208 N201 1.377(5)
C209 H20A 0.9800
C209 H20B 0.9800
C209 H20C 0.9800
C210 H21A 0.9800
C210 H21B 0.9800
C210 H21C 0.9800
C212 O201 1.252(5)
C212 O202 1.297(5)
C1C N201 1.466(5)
C1C C2C 1.528(6)
C1C H1C1 0.9900
C1C H1C2 0.9900
C2C C3C 1.527(5)
C2C H2C1 0.9900
C2C H2C2 0.9900
C3C C4C 1.517(15)
C3C C4D 1.543(12)
C3C H3C1 0.9900
C3C H3C2 0.9900
C4C C5C 1.535(16)
C4C H4C1 0.9900
C4C H4C2 0.9900
C5C C6C 1.506(14)
C5C H5C1 0.9900
C5C H5C2 0.9900
C6C C7C 1.483(14)
C6C H6C1 0.9900
C6C H6C2 0.9900
C7C C8C 1.540(14)
C7C H7C1 0.9900
C7C H7C2 0.9900
C8C H8C1 0.9800
C8C H8C2 0.9800
C8C H8C3 0.9800
C4D C5D 1.516(12)
C4D H4D1 0.9900
C4D H4D2 0.9900
C5D C6D 1.493(12)
C5D H5D1 0.9900
C5D H5D2 0.9900
C6D C7D 1.261(14)
C6D H6D1 0.9900
C6D H6D2 0.9900
C7D C8D 1.533(12)
C7D H7D1 0.9900
C7D H7D2 0.9900
C8D H8D1 0.9800
C8D H8D2 0.9800
C8D H8D3 0.9800
C211 C31S 1.408(5)
C211 H211 0.9500
C31S C34S 1.417(5)
C31S C32S 1.506(6)
C32S O31S 1.206(5)
C32S C33S 1.527(5)
C33S O32S 1.220(5)
C33S C34S 1.484(5)
C34S O33S 1.310(5)
C35S O33S 1.486(4)
C35S C36S 1.506(6)
C36S H36A 0.9800
C36S H36B 0.9800
C36S H36C 0.9800
C101 C102 1.395(6)
C101 C106 1.396(5)
C101 N101 1.402(5)
C102 C103 1.391(5)
C102 H102 0.9500
C103 C104 1.396(6)
C103 H103 0.9500
C104 C105 1.402(6)
C104 C112 1.483(6)
C105 C106 1.364(5)
C105 H105 0.9500
C106 C107 1.515(5)
C107 C110 1.531(6)
C107 C109 1.534(6)
C107 C108 1.541(5)
C108 N101 1.373(5)
C108 C111 1.379(5)
C110 H11A 0.9800
C110 H11B 0.9800
C110 H11C 0.9800
C109 H10D 0.9800
C109 H10E 0.9800
C109 H10F 0.9800
C112 O101 1.239(5)
C112 O102 1.311(5)
C1B N101 1.464(5)
C1B C2B 1.529(6)
C1B H1B1 0.9900
C1B H1B2 0.9900
C2B C3B 1.539(6)
C2B H2B1 0.9900
C2B H2B2 0.9900
C3B C4B 1.523(6)
C3B H3B1 0.9900
C3B H3B2 0.9900
C4B C5B 1.524(6)
C4B H4B1 0.9900
C4B H4B2 0.9900
C5B C6B 1.529(7)
C5B H5B1 0.9900
C5B H5B2 0.9900
C6B C7B 1.522(6)
C6B H6B1 0.9900
C6B H6B2 0.9900
C7B C8B 1.506(7)
C7B H7B1 0.9900
C7B H7B2 0.9900
C8B H8B1 0.9800
C8B H8B2 0.9800
C8B H8B3 0.9800
C111 C21S 1.426(6)
C111 H111 0.9500
C21S C24S 1.404(5)
C21S C22S 1.481(6)
C22S O21S 1.213(5)
C22S C23S 1.542(6)
C23S O22S 1.220(5)
C23S C24S 1.457(6)
C24S O23S 1.321(5)
C25S C26S 1.449(8)
C25S O23S 1.474(6)
C25S H25A 0.9900
C25S H25B 0.9900
C26S H26A 0.9800
C26S H26B 0.9800
C26S H26C 0.9800
O2 H2A 0.8400
O302 H30D 0.8400
O202 H20D 0.8400
O102 H10G 0.8400

loop_
_geom_torsion_atom_site_label_1
_geom_torsion_atom_site_label_2
_geom_torsion_atom_site_label_3
_geom_torsion_atom_site_label_4
_geom_torsion
C6 C1 C2 C3 -4.1(6)
N1 C1 C2 C3 173.3(4)
C1 C2 C3 C4 0.7(6)
C2 C3 C4 C5 2.4(7)
C2 C3 C4 C12 -174.9(4)
C3 C4 C5 C6 -2.4(6)
C12 C4 C5 C6 174.9(4)
C4 C5 C6 C1 -0.7(6)
C4 C5 C6 C7 -175.9(4)
C2 C1 C6 C5 4.1(6)
N1 C1 C6 C5 -173.7(4)
C2 C1 C6 C7 -179.8(4)
N1 C1 C6 C7 2.5(4)
C5 C6 C7 C8 170.1(4)
C1 C6 C7 C8 -5.5(4)
C5 C6 C7 C9 49.3(6)
C1 C6 C7 C9 -126.2(4)
C5 C6 C7 C10 -72.9(5)
C1 C6 C7 C10 111.6(4)
C6 C7 C8 C11 -174.0(4)
C9 C7 C8 C11 -54.7(6)
C10 C7 C8 C11 68.3(5)
C6 C7 C8 N1 6.6(4)
C9 C7 C8 N1 125.9(3)
C10 C7 C8 N1 -111.1(3)
C3 C4 C12 O1 3.3(7)
C5 C4 C12 O1 -174.0(4)
C3 C4 C12 O2 -178.0(4)
C5 C4 C12 O2 4.7(6)
N1 C1A C2A C3A -176.6(3)
C1A C2A C3A C4A -68.8(5)
C2A C3A C4A C5A 171.0(4)
C3A C4A C5A C6A -178.3(4)
C4A C5A C6A C7A 173.4(5)
C5A C6A C7A C8A -67.4(8)
N1 C8 C11 C1S 179.2(4)
C7 C8 C11 C1S -0.1(7)
C8 C11 C1S C4S 177.3(4)
C8 C11 C1S C2S -4.3(9)
C4S C1S C2S O1S 179.6(5)
C11 C1S C2S O1S 0.9(10)
C4S C1S C2S C3S 0.5(3)
C11 C1S C2S C3S -178.2(6)
O1S C2S C3S O2S -0.8(8)
C1S C2S C3S O2S 178.4(5)
O1S C2S C3S C4S -179.7(5)
C1S C2S C3S C4S -0.5(3)
C11 C1S C4S O3S -1.9(6)
C2S C1S C4S O3S 179.1(4)
C11 C1S C4S C3S 178.5(4)
C2S C1S C4S C3S -0.5(3)
O2S C3S C4S O3S 2.2(9)
C2S C3S C4S O3S -179.0(5)
O2S C3S C4S C1S -178.3(5)
C2S C3S C4S C1S 0.5(3)
C306 C301 C302 C303 -0.6(6)
N301 C301 C302 C303 174.7(4)
C301 C302 C303 C304 -0.3(6)
C302 C303 C304 C305 2.1(6)
C302 C303 C304 C312 -176.5(4)
C303 C304 C305 C306 -3.0(6)
C312 C304 C305 C306 175.6(4)
C304 C305 C306 C301 2.0(6)
C304 C305 C306 C307 -175.9(4)
C302 C301 C306 C305 -0.3(6)
N301 C301 C306 C305 -176.3(3)
C302 C301 C306 C307 178.1(4)
N301 C301 C306 C307 2.1(4)
C305 C306 C307 C310 -68.1(5)
C301 C306 C307 C310 113.8(4)
C305 C306 C307 C309 56.3(5)
C301 C306 C307 C309 -121.8(4)
C305 C306 C307 C308 175.0(4)
C301 C306 C307 C308 -3.1(4)
C310 C307 C308 N301 -116.0(3)
C309 C307 C308 N301 120.6(3)
C306 C307 C308 N301 3.0(4)
C310 C307 C308 C311 62.0(5)
C309 C307 C308 C311 -61.4(5)
C306 C307 C308 C311 -179.0(4)
C305 C304 C312 O301 -176.1(4)
C303 C304 C312 O301 2.5(6)
C305 C304 C312 O302 -0.2(6)
C303 C304 C312 O302 178.5(4)
N301 C1E C2E C3E 169.3(4)
N301 C1E C2E C3F -175.6(11)
C1E C2E C3E C4E -64.0(9)
C3F C2E C3E C4E -156(8)
C2E C3E C4E C5E -165.5(8)
C3E C4E C5E C6E -64.9(13)
C4E C5E C6E C7E -176.7(11)
C5E C6E C7E C8E 175.4(14)
C1E C2E C3F C4F -73(3)
C3E C2E C3F C4F 20(6)
C2E C3F C4F C5F 170(3)
C3F C4F C5F C6F 68(4)
C4F C5F C6F C7F -167(3)
C5F C6F C7F C8F -52(5)
N301 C308 C311 C41S -177.2(4)
C307 C308 C311 C41S 5.1(7)
C308 C311 C41S C44S 178.8(4)
C308 C311 C41S C42S -2.0(9)
C44S C41S C42S O8 -177.7(5)
C311 C41S C42S O8 3.0(10)
C44S C41S C42S C43S 2.0(3)
C311 C41S C42S C43S -177.4(6)
O8 C42S C43S O9 -3.3(8)
C41S C42S C43S O9 177.0(5)
O8 C42S C43S C44S 177.8(5)
C41S C42S C43S C44S -1.9(3)
C311 C41S C44S O10 -1.1(7)
C42S C41S C44S O10 179.4(4)
C311 C41S C44S C43S 177.5(4)
C42S C41S C44S C43S -2.1(3)
O9 C43S C44S O10 1.6(8)
C42S C43S C44S O10 -179.6(4)
O9 C43S C44S C41S -176.8(5)
C42S C43S C44S C41S 2.0(3)
C206 C201 C202 C203 1.2(6)
N201 C201 C202 C203 179.6(4)
C201 C202 C203 C204 0.1(6)
C202 C203 C204 C205 -1.0(6)
C202 C203 C204 C212 176.1(4)
C203 C204 C205 C206 0.8(6)
C212 C204 C205 C206 -176.3(4)
C204 C205 C206 C201 0.4(6)
C204 C205 C206 C207 179.6(4)
C202 C201 C206 C205 -1.4(6)
N201 C201 C206 C205 179.9(3)
C202 C201 C206 C207 179.3(4)
N201 C201 C206 C207 0.5(4)
C205 C206 C207 C208 -179.7(4)
C201 C206 C207 C208 -0.5(4)
C205 C206 C207 C210 -61.9(5)
C201 C206 C207 C210 117.3(4)
C205 C206 C207 C209 61.1(5)
C201 C206 C207 C209 -119.6(3)
C206 C207 C208 C211 179.3(4)
C210 C207 C208 C211 61.5(5)
C209 C207 C208 C211 -63.0(5)
C206 C207 C208 N201 0.3(4)
C210 C207 C208 N201 -117.5(3)
C209 C207 C208 N201 118.0(3)
C203 C204 C212 O201 2.2(7)
C205 C204 C212 O201 179.4(4)
C203 C204 C212 O202 -177.8(4)
C205 C204 C212 O202 -0.6(6)
N201 C1C C2C C3C 163.5(3)
C1C C2C C3C C4C -62.9(15)
C1C C2C C3C C4D -67.2(10)
C2C C3C C4C C5C -165.7(13)
C4D C3C C4C C5C -139(14)
C3C C4C C5C C6C 175.9(17)
C4C C5C C6C C7C -177(5)
C5C C6C C7C C8C 161(4)
C4C C3C C4D C5D 33(11)
C2C C3C C4D C5D -171.9(13)
C3C C4D C5D C6D -179.3(14)
C4D C5D C6D C7D -85.1(19)
C5D C6D C7D C8D -165.0(10)
N201 C208 C211 C31S -178.8(4)
C207 C208 C211 C31S 2.3(8)
C208 C211 C31S C34S -180.0(4)
C208 C211 C31S C32S 0.4(9)
C211 C31S C32S O31S 2.1(10)
C34S C31S C32S O31S -177.6(5)
C211 C31S C32S C33S -178.8(6)
C34S C31S C32S C33S 1.5(3)
O31S C32S C33S O32S -2.5(8)
C31S C32S C33S O32S 178.3(5)
O31S C32S C33S C34S 177.7(4)
C31S C32S C33S C34S -1.5(3)
C211 C31S C34S O33S -1.2(7)
C32S C31S C34S O33S 178.6(4)
C211 C31S C34S C33S 178.6(4)
C32S C31S C34S C33S -1.6(3)
O32S C33S C34S O33S 1.6(9)
C32S C33S C34S O33S -178.7(5)
O32S C33S C34S C31S -178.2(5)
C32S C33S C34S C31S 1.6(3)
C106 C101 C102 C103 -1.3(6)
N101 C101 C102 C103 176.5(4)
C101 C102 C103 C104 0.8(6)
C102 C103 C104 C105 -0.5(6)
C102 C103 C104 C112 178.6(4)
C103 C104 C105 C106 0.7(6)
C112 C104 C105 C106 -178.4(4)
C104 C105 C106 C101 -1.2(6)
C104 C105 C106 C107 -177.8(4)
C102 C101 C106 C105 1.6(6)
N101 C101 C106 C105 -176.6(4)
C102 C101 C106 C107 178.8(4)
N101 C101 C106 C107 0.6(4)
C105 C106 C107 C110 -67.2(6)
C101 C106 C107 C110 116.0(4)
C105 C106 C107 C109 56.5(5)
C101 C106 C107 C109 -120.3(4)
C105 C106 C107 C108 175.3(4)
C101 C106 C107 C108 -1.5(4)
C106 C107 C108 N101 2.0(4)
C110 C107 C108 N101 -116.8(4)
C109 C107 C108 N101 119.8(4)
C106 C107 C108 C111 -178.5(4)
C110 C107 C108 C111 62.8(6)
C109 C107 C108 C111 -60.7(6)
C103 C104 C112 O101 -5.3(7)
C105 C104 C112 O101 173.8(4)
C103 C104 C112 O102 177.4(4)
C105 C104 C112 O102 -3.5(6)
N101 C1B C2B C3B 163.8(3)
C1B C2B C3B C4B -69.2(5)
C2B C3B C4B C5B 179.9(4)
C3B C4B C5B C6B 174.0(4)
C4B C5B C6B C7B 177.2(4)
C5B C6B C7B C8B 174.5(4)
N101 C108 C111 C21S -179.2(4)
C107 C108 C111 C21S 1.2(8)
C108 C111 C21S C24S -176.9(5)
C108 C111 C21S C22S 3.3(10)
C24S C21S C22S O21S -179.8(6)
C111 C21S C22S O21S 0.0(11)
C24S C21S C22S C23S -0.1(3)
C111 C21S C22S C23S 179.7(6)
O21S C22S C23S O22S -1.3(9)
C21S C22S C23S O22S 178.9(6)
O21S C22S C23S C24S 179.9(5)
C21S C22S C23S C24S 0.1(3)
C111 C21S C24S O23S -1.9(8)
C22S C21S C24S O23S 177.9(5)
C111 C21S C24S C23S -179.7(4)
C22S C21S C24S C23S 0.1(4)
O22S C23S C24S O23S 3.6(11)
C22S C23S C24S O23S -177.6(6)
O22S C23S C24S C21S -178.9(6)
C22S C23S C24S C21S -0.1(3)
C1S C4S O3S C5S -178.7(4)
C3S C4S O3S C5S 0.7(7)
C6S C5S O3S C4S -78.5(4)
C41S C44S O10 C45 -172.8(4)
C43S C44S O10 C45 9.3(6)
C46A C45 O10 C44S -85.4(6)
C46B C45 O10 C44S -142.0(6)
C31S C34S O33S C35S -174.6(4)
C33S C34S O33S C35S 5.7(7)
C36S C35S O33S C34S -79.3(5)
C21S C24S O23S C25S 177.0(5)
C23S C24S O23S C25S -6.2(9)
C26S C25S O23S C24S 118.9(5)
C11 C8 N1 C1 174.8(3)
C7 C8 N1 C1 -5.7(4)
C11 C8 N1 C1A -0.1(6)
C7 C8 N1 C1A 179.4(3)
C2 C1 N1 C8 -175.5(4)
C6 C1 N1 C8 2.1(4)
C2 C1 N1 C1A -0.5(6)
C6 C1 N1 C1A 177.2(3)
C2A C1A N1 C8 -79.2(5)
C2A C1A N1 C1 106.5(4)
C211 C208 N201 C201 -179.1(3)
C207 C208 N201 C201 0.0(4)
C211 C208 N201 C1C -5.4(6)
C207 C208 N201 C1C 173.7(3)
C202 C201 N201 C208 -179.0(4)
C206 C201 N201 C208 -0.3(4)
C202 C201 N201 C1C 7.2(6)
C206 C201 N201 C1C -174.1(3)
C2C C1C N201 C208 -79.6(5)
C2C C1C N201 C201 93.4(4)
C311 C308 N301 C301 179.7(3)
C307 C308 N301 C301 -2.1(4)
C311 C308 N301 C1E -2.1(6)
C307 C308 N301 C1E 176.2(3)
C306 C301 N301 C308 0.0(4)
C302 C301 N301 C308 -175.7(4)
C306 C301 N301 C1E -178.3(3)
C302 C301 N301 C1E 6.0(6)
C2E C1E N301 C308 -81.5(4)
C2E C1E N301 C301 96.5(4)
C111 C108 N101 C101 178.6(4)
C107 C108 N101 C101 -1.8(4)
C111 C108 N101 C1B -1.8(6)
C107 C108 N101 C1B 177.8(3)
C102 C101 N101 C108 -177.3(4)
C106 C101 N101 C108 0.7(5)
C102 C101 N101 C1B 3.1(6)
C106 C101 N101 C1B -178.8(3)
C2B C1B N101 C108 -78.3(5)
C2B C1B N101 C101 101.2(4)
